data_2227504
loop_
_publ_author_name
'Arman, Hadi D.'
'Kaulgud, Trupta'
'Tiekink, Edward R. T.'

_publ_section_title
;
 2-(4-Chlorophenyl)acetic
 acid--2-{(<i>E</i>)-[(<i>E</i>)-2-(2-pyridylmethylidene)hydrazin-1-ylidene]methyl}pyridine
 (1/1)
;
_journal_coeditor_code HB5608
_journal_issue 9
_journal_name_full 'Acta Crystallographica Section E'
_journal_page_first o2356
_journal_paper_doi 10.1107/S1600536810032721
_journal_volume 66
_journal_year 2010
_chemical_formula_iupac 'C8 H7 Cl O2, C12 H10 N4'
_chemical_formula_moiety 'C8 H7 Cl O2, C12 H10 N4'
_chemical_formula_sum 'C20 H17 Cl N4 O2'
_chemical_formula_weight 380.83
_chemical_name_systematic
;
2-(4-Chlorophenyl)acetic
acid--2-{(<i>E</i>)-[(<i>E</i>)-2-(2-pyridylmethylidene)hydrazin-1-
ylidene]methyl}pyridine (1/1)
;
_space_group_IT_number 29
_symmetry_cell_setting orthorhombic
_symmetry_space_group_name_Hall 'P 2c -2ac'
_symmetry_space_group_name_H-M 'P c a 21'
_atom_sites_solution_hydrogens geom
_atom_sites_solution_primary direct
_atom_sites_solution_secondary difmap
_audit_creation_method SHELXL-97
_cell_angle_alpha 90
_cell_angle_beta 90
_cell_angle_gamma 90
_cell_formula_units_Z 4
_cell_length_a 11.740(6)
_cell_length_b 4.641(2)
_cell_length_c 33.451(15)
_cell_measurement_reflns_used 4996
_cell_measurement_temperature 98(2)
_cell_measurement_theta_max 40.3
_cell_measurement_theta_min 2.1
_cell_volume 1822.6(15)
_computing_cell_refinement 'CrystalClear (Molecular Structure Corporation & Rigaku, 2005)'
_computing_data_collection 'CrystalClear (Molecular Structure Corporation & Rigaku, 2005)'
_computing_data_reduction 'CrystalClear (Molecular Structure Corporation & Rigaku, 2005)'
_computing_molecular_graphics 'ORTEP-3 (Farrugia, 1997) and DIAMOND (Brandenburg, 2006)'
_computing_publication_material 'publCIF (Westrip, 2010)'
_computing_structure_refinement 'SHELXL97 (Sheldrick, 2008)'
_computing_structure_solution 'SHELXS97 (Sheldrick, 2008)'
_diffrn_ambient_temperature 98(2)
_diffrn_detector_area_resol_mean 28.5714
_diffrn_measured_fraction_theta_full 0.998
_diffrn_measured_fraction_theta_max 0.998
_diffrn_measurement_device_type
;
Rigaku Saturn724
;
_diffrn_measurement_method \w
_diffrn_radiation_monochromator graphite
_diffrn_radiation_source 'sealed tube'
_diffrn_radiation_type MoK\a
_diffrn_radiation_wavelength 0.71073
_diffrn_reflns_av_R_equivalents 0.046
_diffrn_reflns_av_sigmaI/netI 0.071
_diffrn_reflns_limit_h_max 15
_diffrn_reflns_limit_h_min -4
_diffrn_reflns_limit_k_max 6
_diffrn_reflns_limit_k_min -4
_diffrn_reflns_limit_l_max 42
_diffrn_reflns_limit_l_min -43
_diffrn_reflns_number 7554
_diffrn_reflns_theta_full 27.5
_diffrn_reflns_theta_max 27.5
_diffrn_reflns_theta_min 2.4
_diffrn_standards_decay_% <1
_diffrn_standards_interval_count 0
_diffrn_standards_number 0
_exptl_absorpt_coefficient_mu 0.233
_exptl_absorpt_correction_T_max 1.000
_exptl_absorpt_correction_T_min 0.625
_exptl_absorpt_correction_type multi-scan
_exptl_absorpt_process_details '(ABSCOR; Higashi, 1995)'
_exptl_crystal_colour yellow
_exptl_crystal_density_diffrn 1.388
_exptl_crystal_density_method 'not measured'
_exptl_crystal_description prism
_exptl_crystal_F_000 792
_exptl_crystal_size_max 0.22
_exptl_crystal_size_mid 0.19
_exptl_crystal_size_min 0.09
_refine_diff_density_max 0.28
_refine_diff_density_min -0.24
_refine_ls_abs_structure_details 'Flack (1983), 1973 Friedel pairs'
_refine_ls_abs_structure_Flack 0.09(8)
_refine_ls_extinction_method none
_refine_ls_goodness_of_fit_ref 1.14
_refine_ls_hydrogen_treatment mixed
_refine_ls_matrix_type full
_refine_ls_number_parameters 247
_refine_ls_number_reflns 4091
_refine_ls_number_restraints 2
_refine_ls_restrained_S_all 1.14
_refine_ls_R_factor_all 0.065
_refine_ls_R_factor_gt 0.057
_refine_ls_shift/su_max 0.001
_refine_ls_shift/su_mean 0.000
_refine_ls_structure_factor_coef Fsqd
_refine_ls_weighting_details 'calc w=1/[\s^2^(Fo^2^)+(0.0265P)^2^+0.6335P] where P=(Fo^2^+2Fc^2^)/3'
_refine_ls_weighting_scheme calc
_refine_ls_wR_factor_gt 0.109
_refine_ls_wR_factor_ref 0.113
_reflns_number_gt 3661
_reflns_number_total 4091
_reflns_threshold_expression I>2\s(I)
_cod_data_source_file hb5608.cif
_cod_data_source_block I
_cod_database_code 2227504
_cod_database_fobs_code 2227504

loop_
_symmetry_equiv_pos_as_xyz
'x, y, z'
'-x, -y, z+1/2'
'x+1/2, -y, z'
'-x+1/2, y, z+1/2'

loop_
_atom_site_type_symbol
_atom_site_label
_atom_site_fract_x
_atom_site_fract_y
_atom_site_fract_z
_atom_site_U_iso_or_equiv
_atom_site_adp_type
_atom_site_calc_flag
_atom_site_refinement_flags
_atom_site_occupancy
_atom_site_disorder_assembly
_atom_site_disorder_group
Cl Cl1 0.54028(7) 1.20255(16) 0.67877(3) 0.03461(19) Uani d . 1 . .
O O1 0.2462(2) 0.4385(5) 0.86536(7) 0.0339(6) Uani d D 1 . .
H H1o 0.201(3) 0.542(7) 0.8788(10) 0.051 Uiso d D 1 . .
O O2 0.2010(2) 0.7655(5) 0.81878(7) 0.0349(6) Uani d . 1 . .
N N1 0.0916(2) 0.7320(5) 0.91096(8) 0.0273(6) Uani d . 1 . .
N N2 0.0996(2) 0.3341(5) 1.00194(8) 0.0256(6) Uani d . 1 . .
N N3 0.1807(2) 0.1275(5) 1.01538(8) 0.0249(6) Uani d . 1 . .
N N4 0.1708(2) -0.3295(6) 1.10056(8) 0.0278(6) Uani d . 1 . .
C C1 0.3916(3) 0.5966(7) 0.77127(10) 0.0273(7) Uani d . 1 . .
C C2 0.4965(3) 0.7262(7) 0.77713(10) 0.0311(7) Uani d . 1 . .
H H2 0.5380 0.6864 0.8009 0.037 Uiso calc R 1 . .
C C3 0.5427(3) 0.9140(7) 0.74890(10) 0.0308(7) Uani d . 1 . .
H H3 0.6146 1.0022 0.7533 0.037 Uiso calc R 1 . .
C C4 0.4823(3) 0.9690(6) 0.71456(10) 0.0261(7) Uani d . 1 . .
C C5 0.3768(3) 0.8454(7) 0.70749(10) 0.0291(7) Uani d . 1 . .
H H5 0.3354 0.8872 0.6838 0.035 Uiso calc R 1 . .
C C6 0.3332(3) 0.6583(7) 0.73615(10) 0.0297(7) Uani d . 1 . .
H H6 0.2613 0.5701 0.7316 0.036 Uiso calc R 1 . .
C C7 0.3417(3) 0.4012(7) 0.80335(10) 0.0319(8) Uani d . 1 . .
H H7A 0.3044 0.2341 0.7904 0.038 Uiso calc R 1 . .
H H7B 0.4040 0.3272 0.8204 0.038 Uiso calc R 1 . .
C C8 0.2559(3) 0.5567(7) 0.82911(10) 0.0276(7) Uani d . 1 . .
C C9 0.0329(3) 0.9348(7) 0.89091(10) 0.0284(7) Uani d . 1 . .
H H9 0.0593 0.9934 0.8653 0.034 Uiso calc R 1 . .
C C10 -0.0646(3) 1.0608(7) 0.90619(10) 0.0302(7) Uani d . 1 . .
H H10 -0.1038 1.2045 0.8914 0.036 Uiso calc R 1 . .
C C11 -0.1048(3) 0.9744(7) 0.94373(10) 0.0263(7) Uani d . 1 . .
H H11 -0.1721 1.0564 0.9547 0.032 Uiso calc R 1 . .
C C12 -0.0443(3) 0.7666(6) 0.96461(10) 0.0255(6) Uani d . 1 . .
H H12 -0.0696 0.7024 0.9901 0.031 Uiso calc R 1 . .
C C13 0.0548(3) 0.6533(6) 0.94746(10) 0.0245(6) Uani d . 1 . .
C C14 0.1254(3) 0.4354(6) 0.96765(9) 0.0252(7) Uani d . 1 . .
H H14 0.1924 0.3680 0.9547 0.030 Uiso calc R 1 . .
C C15 0.1501(3) 0.0090(6) 1.04822(9) 0.0250(7) Uani d . 1 . .
H H15 0.0799 0.0642 1.0601 0.030 Uiso calc R 1 . .
C C16 0.2202(3) -0.2089(6) 1.06803(9) 0.0220(6) Uani d . 1 . .
C C17 0.3292(3) -0.2836(6) 1.05470(10) 0.0265(7) Uani d . 1 . .
H H17 0.3609 -0.1966 1.0315 0.032 Uiso calc R 1 . .
C C18 0.3902(3) -0.4885(7) 1.07626(10) 0.0287(7) Uani d . 1 . .
H H18 0.4648 -0.5416 1.0682 0.034 Uiso calc R 1 . .
C C19 0.3413(3) -0.6131(7) 1.10929(10) 0.0306(7) Uani d . 1 . .
H H19 0.3815 -0.7537 1.1244 0.037 Uiso calc R 1 . .
C C20 0.2316(3) -0.5292(7) 1.12030(10) 0.0299(7) Uani d . 1 . .
H H20 0.1980 -0.6182 1.1430 0.036 Uiso calc R 1 . .

loop_
_atom_site_aniso_label
_atom_site_aniso_U_11
_atom_site_aniso_U_22
_atom_site_aniso_U_33
_atom_site_aniso_U_12
_atom_site_aniso_U_13
_atom_site_aniso_U_23
Cl1 0.0384(4) 0.0313(4) 0.0342(4) -0.0011(3) 0.0090(4) 0.0029(4)
O1 0.0357(14) 0.0361(13) 0.0299(14) 0.0045(10) 0.0061(10) 0.0038(10)
O2 0.0357(14) 0.0371(13) 0.0320(14) 0.0084(11) 0.0047(11) 0.0067(11)
N1 0.0269(14) 0.0267(13) 0.0281(14) -0.0008(11) -0.0003(11) -0.0001(12)
N2 0.0238(13) 0.0274(13) 0.0255(14) 0.0036(10) -0.0027(11) 0.0004(11)
N3 0.0215(13) 0.0276(13) 0.0256(14) 0.0015(11) -0.0025(10) -0.0002(11)
N4 0.0273(14) 0.0276(14) 0.0285(15) -0.0005(12) -0.0004(12) 0.0022(11)
C1 0.0304(17) 0.0263(16) 0.0254(16) 0.0081(13) 0.0056(13) 0.0002(13)
C2 0.0298(17) 0.0371(18) 0.0263(17) 0.0060(14) -0.0028(13) 0.0000(14)
C3 0.0238(16) 0.0304(16) 0.038(2) -0.0023(13) 0.0010(14) -0.0014(15)
C4 0.0313(16) 0.0210(14) 0.0259(16) 0.0018(13) 0.0058(14) -0.0032(12)
C5 0.0296(17) 0.0312(16) 0.0266(17) 0.0036(13) -0.0031(13) -0.0024(14)
C6 0.0268(16) 0.0287(16) 0.0337(19) -0.0007(13) 0.0005(14) -0.0039(14)
C7 0.0338(18) 0.0256(16) 0.036(2) 0.0058(14) 0.0059(15) 0.0021(14)
C8 0.0264(16) 0.0275(16) 0.0288(17) -0.0079(13) -0.0023(14) 0.0020(14)
C9 0.0296(17) 0.0298(17) 0.0256(17) 0.0004(13) -0.0025(13) 0.0038(14)
C10 0.0327(17) 0.0265(15) 0.0313(19) 0.0019(14) -0.0106(15) 0.0006(14)
C11 0.0220(16) 0.0257(15) 0.0314(17) 0.0007(12) -0.0035(13) 0.0005(14)
C12 0.0244(15) 0.0250(15) 0.0270(16) -0.0056(12) 0.0015(13) 0.0003(13)
C13 0.0235(15) 0.0226(14) 0.0273(17) -0.0033(12) -0.0025(13) -0.0032(12)
C14 0.0212(15) 0.0249(16) 0.0294(17) -0.0006(12) -0.0001(13) -0.0020(13)
C15 0.0244(16) 0.0244(15) 0.0263(16) 0.0006(12) -0.0038(13) -0.0026(12)
C16 0.0243(15) 0.0193(13) 0.0223(15) -0.0027(12) -0.0019(12) -0.0013(12)
C17 0.0253(17) 0.0273(16) 0.0269(17) -0.0021(13) 0.0002(13) 0.0018(14)
C18 0.0193(15) 0.0299(16) 0.037(2) -0.0005(13) -0.0029(13) -0.0037(14)
C19 0.0378(18) 0.0256(16) 0.0283(18) 0.0004(14) -0.0123(14) 0.0019(14)
C20 0.0383(19) 0.0292(16) 0.0222(16) -0.0014(14) -0.0031(14) 0.0020(13)

loop_
_atom_type_symbol
_atom_type_description
_atom_type_scat_dispersion_real
_atom_type_scat_dispersion_imag
_atom_type_scat_source
C C 0.0033 0.0016 'International Tables Vol C Tables 4.2.6.8 and 6.1.1.4'
H H 0.0000 0.0000 'International Tables Vol C Tables 4.2.6.8 and 6.1.1.4'
N N 0.0061 0.0033 'International Tables Vol C Tables 4.2.6.8 and 6.1.1.4'
O O 0.0106 0.0060 'International Tables Vol C Tables 4.2.6.8 and 6.1.1.4'
Cl Cl 0.1484 0.1585 'International Tables Vol C Tables 4.2.6.8 and 6.1.1.4'

loop_
_geom_angle_atom_site_label_1
_geom_angle_atom_site_label_2
_geom_angle_atom_site_label_3
_geom_angle_site_symmetry_1
_geom_angle_site_symmetry_3
_geom_angle
_geom_angle_publ_flag
C8 O1 H1o . . 108(3) ?
C13 N1 C9 . . 118.5(3) ?
C14 N2 N3 . . 111.9(3) ?
C15 N3 N2 . . 111.9(3) ?
C20 N4 C16 . . 116.9(3) ?
C2 C1 C6 . . 118.0(3) ?
C2 C1 C7 . . 120.1(3) ?
C6 C1 C7 . . 121.9(3) ?
C1 C2 C3 . . 121.4(3) ?
C1 C2 H2 . . 119.3 ?
C3 C2 H2 . . 119.3 ?
C4 C3 C2 . . 118.8(3) ?
C4 C3 H3 . . 120.6 ?
C2 C3 H3 . . 120.6 ?
C3 C4 C5 . . 121.8(3) ?
C3 C4 Cl1 . . 119.1(2) ?
C5 C4 Cl1 . . 119.1(3) ?
C4 C5 C6 . . 118.0(3) ?
C4 C5 H5 . . 121.0 ?
C6 C5 H5 . . 121.0 ?
C1 C6 C5 . . 122.0(3) ?
C1 C6 H6 . . 119.0 ?
C5 C6 H6 . . 119.0 ?
C8 C7 C1 . . 112.0(3) ?
C8 C7 H7A . . 109.2 ?
C1 C7 H7A . . 109.2 ?
C8 C7 H7B . . 109.2 ?
C1 C7 H7B . . 109.2 ?
H7A C7 H7B . . 107.9 ?
O2 C8 O1 . . 122.7(3) ?
O2 C8 C7 . . 125.0(3) ?
O1 C8 C7 . . 112.3(3) ?
N1 C9 C10 . . 122.4(3) ?
N1 C9 H9 . . 118.8 ?
C10 C9 H9 . . 118.8 ?
C9 C10 C11 . . 119.3(3) ?
C9 C10 H10 . . 120.4 ?
C11 C10 H10 . . 120.4 ?
C12 C11 C10 . . 118.6(3) ?
C12 C11 H11 . . 120.7 ?
C10 C11 H11 . . 120.7 ?
C11 C12 C13 . . 118.7(3) ?
C11 C12 H12 . . 120.6 ?
C13 C12 H12 . . 120.6 ?
N1 C13 C12 . . 122.5(3) ?
N1 C13 C14 . . 115.0(3) ?
C12 C13 C14 . . 122.5(3) ?
N2 C14 C13 . . 122.1(3) ?
N2 C14 H14 . . 118.9 ?
C13 C14 H14 . . 118.9 ?
N3 C15 C16 . . 121.9(3) ?
N3 C15 H15 . . 119.1 ?
C16 C15 H15 . . 119.1 ?
N4 C16 C17 . . 123.1(3) ?
N4 C16 C15 . . 114.1(3) ?
C17 C16 C15 . . 122.8(3) ?
C18 C17 C16 . . 118.3(3) ?
C18 C17 H17 . . 120.8 ?
C16 C17 H17 . . 120.8 ?
C19 C18 C17 . . 119.4(3) ?
C19 C18 H18 . . 120.3 ?
C17 C18 H18 . . 120.3 ?
C18 C19 C20 . . 118.7(3) ?
C18 C19 H19 . . 120.6 ?
C20 C19 H19 . . 120.6 ?
N4 C20 C19 . . 123.6(3) ?
N4 C20 H20 . . 118.2 ?
C19 C20 H20 . . 118.2 ?

loop_
_geom_bond_atom_site_label_1
_geom_bond_atom_site_label_2
_geom_bond_site_symmetry_2
_geom_bond_distance
_geom_bond_publ_flag
Cl1 C4 . 1.753(3) ?
O1 C8 . 1.336(4) ?
O1 H1o . 0.85(3) ?
O2 C8 . 1.214(4) ?
N1 C13 . 1.346(4) ?
N1 C9 . 1.346(4) ?
N2 C14 . 1.276(4) ?
N2 N3 . 1.424(3) ?
N3 C15 . 1.280(4) ?
N4 C20 . 1.343(4) ?
N4 C16 . 1.354(4) ?
C1 C2 . 1.385(5) ?
C1 C6 . 1.391(5) ?
C1 C7 . 1.522(4) ?
C2 C3 . 1.394(5) ?
C2 H2 . 0.9500 ?
C3 C4 . 1.373(5) ?
C3 H3 . 0.9500 ?
C4 C5 . 1.386(4) ?
C5 C6 . 1.391(5) ?
C5 H5 . 0.9500 ?
C6 H6 . 0.9500 ?
C7 C8 . 1.509(4) ?
C7 H7A . 0.9900 ?
C7 H7B . 0.9900 ?
C9 C10 . 1.383(5) ?
C9 H9 . 0.9500 ?
C10 C11 . 1.400(5) ?
C10 H10 . 0.9500 ?
C11 C12 . 1.387(4) ?
C11 H11 . 0.9500 ?
C12 C13 . 1.399(4) ?
C12 H12 . 0.9500 ?
C13 C14 . 1.472(4) ?
C14 H14 . 0.9500 ?
C15 C16 . 1.463(4) ?
C15 H15 . 0.9500 ?
C16 C17 . 1.399(4) ?
C17 C18 . 1.391(4) ?
C17 H17 . 0.9500 ?
C18 C19 . 1.373(5) ?
C18 H18 . 0.9500 ?
C19 C20 . 1.396(5) ?
C19 H19 . 0.9500 ?
C20 H20 . 0.9500 ?

loop_
_geom_hbond_atom_site_label_D
_geom_hbond_atom_site_label_H
_geom_hbond_atom_site_label_A
_geom_hbond_site_symmetry_A
_geom_hbond_distance_DH
_geom_hbond_distance_HA
_geom_hbond_distance_DA
_geom_hbond_angle_DHA
O1 H1o N1 1_555 0.85(3) 1.89(3) 2.734(4) 173(3)
C9 H9 O2 1_555 0.95 2.51 3.215(4) 131
C10 H10 O1 3_475 0.95 2.57 3.493(4) 164

loop_
_geom_torsion_atom_site_label_1
_geom_torsion_atom_site_label_2
_geom_torsion_atom_site_label_3
_geom_torsion_atom_site_label_4
_geom_torsion_site_symmetry_1
_geom_torsion_site_symmetry_2
_geom_torsion_site_symmetry_3
_geom_torsion_site_symmetry_4
_geom_torsion
_geom_torsion_publ_flag
C14 N2 N3 C15 . . . . -174.8(3) ?
C6 C1 C2 C3 . . . . 0.2(5) ?
C7 C1 C2 C3 . . . . -177.8(3) ?
C1 C2 C3 C4 . . . . -0.3(5) ?
C2 C3 C4 C5 . . . . 0.6(5) ?
C2 C3 C4 Cl1 . . . . -179.5(2) ?
C3 C4 C5 C6 . . . . -0.9(5) ?
Cl1 C4 C5 C6 . . . . 179.3(2) ?
C2 C1 C6 C5 . . . . -0.4(5) ?
C7 C1 C6 C5 . . . . 177.5(3) ?
C4 C5 C6 C1 . . . . 0.7(5) ?
C2 C1 C7 C8 . . . . 98.4(4) ?
C6 C1 C7 C8 . . . . -79.5(4) ?
C1 C7 C8 O2 . . . . 25.4(5) ?
C1 C7 C8 O1 . . . . -154.6(3) ?
C13 N1 C9 C10 . . . . -1.1(5) ?
N1 C9 C10 C11 . . . . -0.5(5) ?
C9 C10 C11 C12 . . . . 0.8(5) ?
C10 C11 C12 C13 . . . . 0.4(4) ?
C9 N1 C13 C12 . . . . 2.4(5) ?
C9 N1 C13 C14 . . . . -178.6(3) ?
C11 C12 C13 N1 . . . . -2.1(5) ?
C11 C12 C13 C14 . . . . 179.0(3) ?
N3 N2 C14 C13 . . . . -179.8(2) ?
N1 C13 C14 N2 . . . . -178.1(3) ?
C12 C13 C14 N2 . . . . 0.9(5) ?
N2 N3 C15 C16 . . . . -179.6(3) ?
C20 N4 C16 C17 . . . . 0.0(4) ?
C20 N4 C16 C15 . . . . -179.3(3) ?
N3 C15 C16 N4 . . . . -174.6(3) ?
N3 C15 C16 C17 . . . . 6.0(5) ?
N4 C16 C17 C18 . . . . -0.9(5) ?
C15 C16 C17 C18 . . . . 178.4(3) ?
C16 C17 C18 C19 . . . . 0.9(5) ?
C17 C18 C19 C20 . . . . -0.1(5) ?
C16 N4 C20 C19 . . . . 0.8(5) ?
C18 C19 C20 N4 . . . . -0.8(5) ?

loop_
_cod_related_entry_id
_cod_related_entry_database
_cod_related_entry_code
1 ChemSpider 30656232
